data_7009612
loop_
_publ_author_name
'Kepert, Christopher M.'
'Deacon, Glen B.'
'Spiccia, Leone'
'Fallon, Gary D.'
'Skelton, Brian W.'
'White, Allan H.'

_publ_section_title
;
 A facile and benign synthesis of binuclear ruthenium(I)
 &#x201C;sawhorse&#x201D; complexes
;
_journal_issue 16
_journal_name_full 'Journal of the Chemical Society, Dalton Transactions'
_journal_page_first 2867
_journal_paper_doi 10.1039/b002304n
_journal_year 2000
_chemical_formula_sum 'C18 H16 N2 O8 Ru2'
_chemical_formula_weight 590.47
_space_group_IT_number 15
_symmetry_cell_setting monoclinic
_symmetry_space_group_name_Hall '-C 2yc'
_symmetry_space_group_name_H-M 'C 1 2/c 1'
_cell_angle_alpha 90.00000
_cell_angle_beta 106.42(4)
_cell_angle_gamma 90.00000
_cell_formula_units_Z 4
_cell_length_a 15.746(8)
_cell_length_b 8.634(4)
_cell_length_c 15.837(7)
_cell_measurement_reflns_used 50
_cell_measurement_temperature 173.2
_cell_measurement_theta_max 33.8
_cell_measurement_theta_min 11.5
_cell_volume 2065.2(17)
_computing_cell_refinement 'MSC/AFC Diffractometer Control'
_computing_data_collection 'MSC/AFC Diffractometer Control'
_computing_data_reduction teXsan
_computing_molecular_graphics teXsan
_computing_publication_material 'xtal BONDLA CIFIO'
_computing_structure_refinement teXsan
_diffrn_ambient_temperature 173.2
_diffrn_measurement_device_type
;
   NICOLET                          
;
_diffrn_measurement_method '\w scans'
_diffrn_radiation_detector 'CCD area detector'
_diffrn_radiation_monochromator graphite
_diffrn_radiation_source 'X-ray tube'
_diffrn_radiation_type 'Mo K\a'
_diffrn_radiation_wavelength .7107
_diffrn_reflns_av_R_equivalents .0354
_diffrn_reflns_limit_h_max 18
_diffrn_reflns_limit_h_min -17
_diffrn_reflns_limit_k_max 10
_diffrn_reflns_limit_k_min 0
_diffrn_reflns_limit_l_max 0
_diffrn_reflns_limit_l_min -18
_diffrn_reflns_number 2034
_diffrn_reflns_theta_max 25
_diffrn_standards_decay_% 0
_diffrn_standards_interval_count 297
_diffrn_standards_number 3
_exptl_absorpt_coefficient_mu 1.51
_exptl_absorpt_correction_T_max 1
_exptl_absorpt_correction_T_min .689
_exptl_absorpt_correction_type refdelf
_exptl_absorpt_process_details
;
 DIFABS, Walker and Stuart       
;
_exptl_crystal_colour yellow
_exptl_crystal_density_diffrn 1.899
_exptl_crystal_description prismatic
_exptl_crystal_F_000 1160
_exptl_crystal_size_max 0
_exptl_crystal_size_mid 0
_exptl_crystal_size_min 0
_refine_diff_density_max .58
_refine_diff_density_min -.85
_refine_ls_goodness_of_fit_ref 3.437
_refine_ls_hydrogen_treatment noref
_refine_ls_matrix_type full
_refine_ls_number_parameters 136
_refine_ls_number_reflns 1567
_refine_ls_number_restraints 0
_refine_ls_R_factor_gt .0269
_refine_ls_shift/su_max .0000
_refine_ls_structure_factor_coef F
_refine_ls_weighting_scheme sigma
_refine_ls_wR_factor_ref .0345
_reflns_limit_h_max 18
_reflns_limit_h_min -17
_reflns_limit_k_max 10
_reflns_limit_k_min 0
_reflns_limit_l_max 0
_reflns_limit_l_min -18
_reflns_number_gt 1567
_reflns_number_observed 1567
_reflns_number_total 1959
_reflns_threshold_expression 'I    > 3.00 sig(I   )'
_cod_data_source_file b002304n.txt
_cod_data_source_block rupyoa
_cod_original_sg_symbol_Hall -c_2yc
_cod_original_sg_symbol_H-M C_1_2/c_1
_cod_database_code 7009612

loop_
_symmetry_equiv_pos_as_xyz
+x,+y,+z
-x,+y,1/2-z
-x,-y,-z
+x,-y,1/2+z
1/2+x,1/2+y,+z
1/2-x,1/2+y,1/2-z
1/2-x,1/2-y,-z
1/2+x,1/2-y,1/2+z

loop_
_atom_site_label
_atom_site_fract_x
_atom_site_fract_y
_atom_site_fract_z
_atom_site_U_iso_or_equiv
_atom_site_adp_type
_atom_site_calc_flag
_atom_site_calc_attached_atom
_atom_site_occupancy
_atom_site_disorder_assembly
_atom_site_disorder_group
Ru1 .06836(3) .06975(5) .32273(3) .0113(2) Uani ? ? 1.00000 ? ?
C11 .1303(3) .2108(7) .2766(3) .019(3) Uani ? ? 1.00000 ? ?
O11 .1680(3) .3010(5) .2471(3) .032(2) Uani ? ? 1.00000 ? ?
C12 .0290(3) .2333(7) .3766(4) .020(3) Uani ? ? 1.00000 ? ?
O12 .0056(3) .3342(5) .4111(3) .034(3) Uani ? ? 1.00000 ? ?
O011 -.0065(2) -.0998(4) .3688(2) .0206(17) Uani ? ? 1.00000 ? ?
O012 -.1085(2) -.1244(4) .2401(2) .0179(17) Uani ? ? 1.00000 ? ?
C011 -.0710(3) -.1675(6) .3169(3) .015(3) Uani ? ? 1.00000 ? ?
C012 -.1058(4) -.3112(7) .3486(4) .026(3) Uani ? ? 1.00000 ? ?
N101 .1748(3) -.0057(5) .4378(3) .0136(17) Uani ? ? 1.00000 ? ?
C102 .2556(3) -.0478(6) .4317(3) .017(3) Uani ? ? 1.00000 ? ?
C103 .3244(3) -.0875(7) .5026(4) .023(3) Uani ? ? 1.00000 ? ?
C104 .3122(4) -.0848(7) .5853(4) .028(3) Uani ? ? 1.00000 ? ?
C105 .2302(4) -.0428(7) .5933(3) .025(3) Uani ? ? 1.00000 ? ?
C106 .1646(4) -.0044(7) .5204(3) .020(3) Uani ? ? 1.00000 ? ?
H012a -.10020 -.39620 .31240 .03080 Uiso ? ? 1.00000 ? ?
H012b -.07280 -.33140 .40770 .03080 Uiso ? ? 1.00000 ? ?
H012c -.16640 -.29690 .34560 .03080 Uiso ? ? 1.00000 ? ?
H102 .26500 -.04990 .37500 .02110 Uiso ? ? 1.00000 ? ?
H103 .37990 -.11660 .49490 .02710 Uiso ? ? 1.00000 ? ?
H104 .35910 -.11130 .63570 .03320 Uiso ? ? 1.00000 ? ?
H105 .21990 -.04070 .64960 .03000 Uiso ? ? 1.00000 ? ?
H106 .10870 .02480 .52720 .02370 Uiso ? ? 1.00000 ? ?

loop_
_atom_site_aniso_label
_atom_site_aniso_U_11
_atom_site_aniso_U_22
_atom_site_aniso_U_33
_atom_site_aniso_U_12
_atom_site_aniso_U_13
_atom_site_aniso_U_23
Ru1 .0116(2) .0114(2) .0110(2) -.0006(2) .00330(10) -.0012(2)
C11 .018(3) .022(3) .017(3) .002(3) .003(2) .000(3)
O11 .029(2) .032(3) .036(2) -.015(2) .013(2) .006(2)
C12 .014(3) .023(3) .019(3) .000(2) .000(2) -.003(3)
O12 .034(3) .031(3) .036(3) .008(2) .009(2) -.016(2)
O011 .024(2) .022(2) .015(2) -.008(2) .004(2) .003(2)
O012 .020(2) .014(2) .017(2) -.005(2) .001(2) .005(2)
C011 .014(3) .018(3) .014(3) .003(2) .006(2) .002(2)
C012 .030(3) .024(3) .022(3) -.005(3) .006(3) .006(3)
N101 .017(2) .008(2) .016(2) -.005(2) .005(2) -.005(2)
C102 .017(3) .015(3) .022(3) -.002(2) .009(2) -.002(2)
C103 .014(3) .022(3) .031(3) -.001(3) .005(2) .001(3)
C104 .029(3) .021(3) .025(3) -.003(3) -.005(3) .003(3)
C105 .033(3) .027(4) .014(3) -.002(3) .004(2) .001(3)
C106 .025(3) .018(3) .019(3) -.003(2) .009(2) -.002(2)

loop_
_atom_type_symbol
_atom_type_description
_atom_type_oxidation_number
_atom_type_number_in_cell
_atom_type_scat_dispersion_real
_atom_type_scat_dispersion_imag
_atom_type_scat_source
Ru ? 0 8 -1.259 .835999 'Int Tables Vol IV Tables 2.2B and 2.3.1'
C ? 0 72 .002991 .002014 'Int Tables Vol IV Tables 2.2B and 2.3.1'
H ? 0 64 0 0 'Int Tables Vol IV Tables 2.2B and 2.3.1'
N ? 0 8 .005981 .002991 'Int Tables Vol IV Tables 2.2B and 2.3.1'
O ? 0 32 .010986 .005981 'Int Tables Vol IV Tables 2.2B and 2.3.1'

loop_
_diffrn_attenuator_code
_diffrn_attenuator_scale
? ?

loop_
_geom_angle_atom_site_label_1
_geom_angle_atom_site_label_2
_geom_angle_atom_site_label_3
_geom_angle_site_symmetry_1
_geom_angle_site_symmetry_2
_geom_angle_site_symmetry_3
_geom_angle
_geom_angle_publ_flag
C11 Ru1 C12 . . . 87.8(3) ?
C11 Ru1 O011 . . . 176.64(16) ?
C11 Ru1 N101 . . . 99.22(18) ?
C11 Ru1 Ru1 . . 2 92.64(13) ?
C11 Ru1 O012 . . 2 94.3(2) ?
C12 Ru1 O011 . . . 94.4(2) ?
C12 Ru1 N101 . . . 96.9(2) ?
C12 Ru1 Ru1 . . 2 96.00(15) ?
C12 Ru1 O012 . . 2 177.49(18) ?
O011 Ru1 N101 . . . 83.02(15) ?
O011 Ru1 Ru1 . . 2 84.63(8) ?
O011 Ru1 O012 . . 2 83.43(14) ?
N101 Ru1 Ru1 . . 2 162.74(12) ?
N101 Ru1 O012 . . 2 84.08(15) ?
Ru1 Ru1 O012 2 . 2 82.57(8) ?
Ru1 C11 O11 . . . 178.9(5) ?
Ru1 C12 O12 . . . 179.0(4) ?
Ru1 O011 C011 . . . 121.2(3) ?
C011 O012 Ru1 . . 2 124.6(3) ?
O011 C011 O012 . . . 124.8(5) ?
O011 C011 C012 . . . 118.1(4) ?
O012 C011 C012 . . . 117.1(4) ?
C011 C012 H012a . . . 109.4(6) ?
C011 C012 H012b . . . 109.4(5) ?
C011 C012 H012c . . . 109.4(5) ?
H012a C012 H012b . . . 109.5(6) ?
H012a C012 H012c . . . 109.5(6) ?
H012b C012 H012c . . . 109.6(7) ?
Ru1 N101 C102 . . . 122.2(4) ?
Ru1 N101 C106 . . . 121.6(4) ?
C102 N101 C106 . . . 116.1(4) ?
N101 C102 C103 . . . 123.5(5) ?
N101 C102 H102 . . . 118.3(4) ?
C103 C102 H102 . . . 118.2(5) ?
C102 C103 C104 . . . 119.1(5) ?
C102 C103 H103 . . . 120.4(6) ?
C104 C103 H103 . . . 120.5(5) ?
C103 C104 C105 . . . 118.5(5) ?
C103 C104 H104 . . . 120.7(6) ?
C105 C104 H104 . . . 120.8(6) ?
C104 C105 C106 . . . 119.6(5) ?
C104 C105 H105 . . . 120.2(5) ?
C106 C105 H105 . . . 120.2(6) ?
N101 C106 C105 . . . 123.2(6) ?
N101 C106 H106 . . . 118.4(4) ?
C105 C106 H106 . . . 118.4(5) ?

loop_
_geom_bond_atom_site_label_1
_geom_bond_atom_site_label_2
_geom_bond_site_symmetry_1
_geom_bond_site_symmetry_2
_geom_bond_distance
_geom_bond_publ_flag
Ru1 C11 . . 1.836(6) ?
Ru1 C12 . . 1.845(6) ?
Ru1 O011 . . 2.133(4) ?
Ru1 N101 . . 2.197(4) ?
Ru1 Ru1 . 2 2.6716(11) ?
Ru1 O012 . 2 2.134(4) ?
C11 O11 . . 1.155(8) ?
C12 O12 . . 1.143(8) ?
O011 C011 . . 1.256(5) ?
O012 C011 . . 1.249(5) ?
C011 C012 . . 1.499(8) ?
C012 H012a . . .951(6) ?
C012 H012b . . .949(6) ?
C012 H012c . . .950(6) ?
N101 C102 . . 1.353(7) ?
N101 C106 . . 1.362(7) ?
C102 C103 . . 1.365(6) ?
C102 H102 . . .951(5) ?
C103 C104 . . 1.377(9) ?
C103 H103 . . .950(5) ?
C104 C105 . . 1.381(9) ?
C104 H104 . . .950(5) ?
C105 C106 . . 1.355(7) ?
C105 H105 . . .950(5) ?
C106 H106 . . .951(7) ?

loop_
_geom_contact_atom_site_label_1
_geom_contact_atom_site_label_2
_geom_contact_distance
_geom_contact_site_symmetry_1
_geom_contact_site_symmetry_2
_geom_contact_publ_flag
Ru1 C11 3.311(5) . 2 ?
Ru1 O11 2.991(5) . . ?
Ru1 O11 4.091(5) . 2 ?
Ru1 C12 3.402(6) . 2 ?
Ru1 O12 4.224(5) . 2 ?
Ru1 O12 2.988(5) . . ?
Ru1 O011 3.259(3) . 2 ?
Ru1 O012 3.196(3) . . ?
Ru1 C011 2.984(5) . . ?
Ru1 C011 3.023(5) . 2 ?
Ru1 C012 4.375(7) . . ?
Ru1 C012 4.408(7) . 2 ?
Ru1 C102 3.134(4) . . ?
Ru1 C106 3.134(5) . . ?
Ru1 H102 3.1449(15) . . ?
Ru1 H106 3.1428(15) . . ?
C11 C11 3.949(7) . 2 ?
C11 C12 2.962(6) . 2 ?
C11 C12 2.553(8) . . ?
C11 O12 3.449(8) . . ?
C11 O12 3.310(6) . 2 ?
C11 O011 3.968(7) . . ?
C11 O011 3.709(6) . 2 ?
C11 O012 2.918(7) . 2 ?
C11 C011 3.599(8) . 2 ?
C11 C012 3.991(8) . 5 ?
C11 N101 3.081(7) . . ?
C11 C102 3.489(7) . . ?
C11 C104 3.861(8) . '7 556' ?
C11 C105 3.948(8) . '4 554' ?
C11 C105 3.838(8) . '7 556' ?
C11 C106 4.180(7) . . ?
C11 H012a 3.653(6) . '2 565' ?
C11 H012c 3.077(5) . 5 ?
C11 H102 3.872(6) . 6 ?
C11 H102 3.182(5) . . ?
C11 H104 3.713(6) . '7 556' ?
C11 H105 3.130(6) . '4 554' ?
C11 H105 3.672(6) . '7 556' ?
O11 C12 3.446(8) . . ?
O11 C12 3.220(6) . 2 ?
O11 O12 3.156(6) . 2 ?
O11 O12 4.138(8) . . ?
O11 O011 4.379(5) . 2 ?
O11 O012 3.610(6) . 5 ?
O11 O012 3.810(6) . 2 ?
O11 C011 4.341(7) . 2 ?
O11 C011 3.952(7) . 5 ?
O11 C012 3.602(7) . 5 ?
O11 C012 3.692(7) . '2 565' ?
O11 N101 3.995(7) . . ?
O11 C102 4.152(7) . . ?
O11 C102 3.619(7) . 6 ?
O11 C103 4.104(8) . 6 ?
O11 C104 3.561(8) . '7 556' ?
O11 C104 4.301(9) . '4 554' ?
O11 C105 3.321(7) . '7 556' ?
O11 C105 3.635(8) . '4 554' ?
O11 C106 4.398(7) . '4 554' ?
O11 C106 4.255(6) . '7 556' ?
O11 H012a 3.893(5) . 5 ?
O11 H012a 2.880(4) . '2 565' ?
O11 H012c 2.765(4) . 5 ?
O11 H012c 3.767(5) . '2 565' ?
O11 H102 2.768(5) . 6 ?
O11 H102 3.724(4) . . ?
O11 H103 3.759(5) . 6 ?
O11 H104 3.355(5) . '7 556' ?
O11 H105 2.969(5) . '4 554' ?
O11 H105 2.906(4) . '7 556' ?
C12 C12 3.853(9) . 2 ?
C12 O011 2.926(7) . . ?
C12 O011 4.303(8) . '3 556' ?
C12 O012 3.979(7) . 2 ?
C12 O012 4.031(6) . . ?
C12 C011 3.809(8) . . ?
C12 C012 4.228(9) . '3 556' ?
C12 C012 4.431(9) . '1 565' ?
C12 N101 3.035(7) . . ?
C12 C102 4.198(7) . . ?
C12 C103 3.980(8) . '7 556' ?
C12 C104 3.870(8) . '7 556' ?
C12 C106 4.321(9) . '3 556' ?
C12 C106 3.348(8) . . ?
C12 H012a 3.773(6) . '1 565' ?
C12 H012b 3.396(6) . '3 556' ?
C12 H103 3.937(6) . '7 556' ?
C12 H103 3.632(6) . '5 455' ?
C12 H104 3.740(6) . '7 556' ?
C12 H106 3.722(6) . '3 556' ?
C12 H106 2.968(6) . . ?
O12 O12 4.054(7) . '3 566' ?
O12 O011 4.027(6) . '3 556' ?
O12 O011 3.802(6) . . ?
O12 C011 4.380(7) . '3 556' ?
O12 C012 3.690(7) . '3 556' ?
O12 C012 3.528(7) . '1 565' ?
O12 N101 3.905(6) . . ?
O12 C102 4.167(7) . '5 455' ?
O12 C102 4.295(6) . '7 556' ?
O12 C103 3.610(8) . '5 455' ?
O12 C103 3.428(7) . '7 556' ?
O12 C104 3.581(8) . '7 556' ?
O12 C106 3.919(7) . . ?
O12 C106 4.256(8) . '3 556' ?
O12 H012a 3.027(4) . '1 565' ?
O12 H012b 2.764(5) . '3 556' ?
O12 H012b 3.135(5) . '1 565' ?
O12 H012c 3.981(4) . '3 556' ?
O12 H102 3.802(5) . '5 455' ?
O12 H103 2.710(5) . '5 455' ?
O12 H103 3.146(4) . '7 556' ?
O12 H104 3.421(5) . '7 556' ?
O12 H106 3.847(5) . '3 556' ?
O12 H106 3.386(4) . . ?
O011 O011 3.826(5) . 2 ?
O011 O012 2.840(5) . 2 ?
O011 O012 2.220(4) . . ?
O011 C011 3.537(6) . 2 ?
O011 C012 2.366(7) . . ?
O011 N101 2.871(5) . . ?
O011 C102 3.988(6) . . ?
O011 C103 4.044(6) . '7 546' ?
O011 C104 4.006(7) . '7 546' ?
O011 C105 3.934(8) . '3 556' ?
O011 C105 4.391(6) . . ?
O011 C106 3.169(6) . . ?
O011 C106 3.543(7) . '3 556' ?
O011 H012a 2.963(3) . . ?
O011 H012b 2.415(4) . . ?
O011 H012c 2.974(3) . . ?
O011 H103 3.492(3) . '7 546' ?
O011 H104 3.422(4) . '7 546' ?
O011 H105 3.506(4) . '3 556' ?
O011 H106 2.858(3) . . ?
O011 H106 2.687(4) . '3 556' ?
O012 O012 3.342(5) . 2 ?
O012 C011 3.222(6) . 2 ?
O012 C012 2.348(7) . . ?
O012 C012 4.317(8) . 2 ?
O012 N101 2.901(5) . 2 ?
O012 C102 3.105(5) . 2 ?
O012 C103 4.382(7) . '8 444' ?
O012 C103 4.364(6) . 2 ?
O012 C104 3.485(7) . '8 444' ?
O012 C105 4.096(6) . '8 444' ?
O012 C105 3.947(7) . '3 556' ?
O012 C106 4.100(6) . 2 ?
O012 C106 4.278(7) . '3 556' ?
O012 H012a 2.598(4) . . ?
O012 H012b 3.116(3) . . ?
O012 H012c 2.589(4) . . ?
O012 H102 2.696(3) . 2 ?
O012 H104 2.779(3) . '8 444' ?
O012 H105 3.145(4) . '3 556' ?
O012 H105 3.940(3) . '8 444' ?
O012 H106 3.785(4) . '3 556' ?
C011 C011 3.488(8) . 2 ?
C011 N101 4.051(6) . . ?
C011 N101 4.143(6) . 2 ?
C011 C102 4.307(6) . 2 ?
C011 C104 4.195(7) . '8 444' ?
C011 C105 3.690(8) . '3 556' ?
C011 C106 3.628(8) . '3 556' ?
C011 C106 4.401(7) . . ?
C011 H012a 2.024(5) . . ?
C011 H012b 2.023(5) . . ?
C011 H012c 2.024(5) . . ?
C011 H102 3.788(4) . 2 ?
C011 H104 3.732(5) . '7 546' ?
C011 H104 3.363(5) . '8 444' ?
C011 H105 3.117(5) . '3 556' ?
C011 H106 2.966(5) . '3 556' ?
C012 C102 3.506(9) . '5 445' ?
C012 C103 3.790(9) . '5 445' ?
C012 C104 4.101(9) . '8 444' ?
C012 C105 3.879(9) . '3 556' ?
C012 C105 4.325(7) . '8 444' ?
C012 C106 3.698(9) . '3 556' ?
C012 H102 3.007(7) . '5 445' ?
C012 H103 3.559(6) . '5 445' ?
C012 H103 3.768(6) . '7 546' ?
C012 H104 3.327(6) . '8 444' ?
C012 H104 3.880(7) . '7 546' ?
C012 H105 3.770(6) . '8 444' ?
C012 H105 3.534(6) . '3 556' ?
C012 H106 3.168(6) . '3 556' ?
N101 C102 4.365(7) . '7 546' ?
N101 C103 2.395(6) . . ?
N101 C103 3.636(8) . '7 546' ?
N101 C104 3.566(8) . '7 546' ?
N101 C104 2.783(7) . . ?
N101 C105 2.390(6) . . ?
N101 C105 4.254(8) . '7 546' ?
N101 H012c 3.701(5) . 5 ?
N101 H102 1.988(5) . . ?
N101 H103 3.242(5) . . ?
N101 H103 3.610(5) . '7 546' ?
N101 H104 3.496(5) . '7 546' ?
N101 H104 3.733(4) . . ?
N101 H105 3.240(5) . . ?
N101 H106 1.998(5) . . ?
C102 C102 4.137(7) . '7 546' ?
C102 C103 3.650(8) . '7 546' ?
C102 C104 3.333(8) . '7 546' ?
C102 C104 2.364(7) . . ?
C102 C105 2.700(7) . . ?
C102 C105 3.571(8) . '7 546' ?
C102 C106 4.070(8) . '7 546' ?
C102 C106 2.303(8) . . ?
C102 H012a 3.587(5) . 5 ?
C102 H012b 3.394(5) . 5 ?
C102 H012c 3.001(5) . 5 ?
C102 H103 3.963(5) . '7 546' ?
C102 H103 2.019(4) . . ?
C102 H104 3.460(5) . '7 546' ?
C102 H104 3.228(4) . . ?
C102 H105 3.835(5) . '7 546' ?
C102 H105 3.650(5) . . ?
C102 H106 3.164(5) . . ?
C103 C103 3.642(8) . '7 546' ?
C103 C104 3.588(8) . '7 546' ?
C103 C105 2.370(9) . . ?
C103 C105 3.535(8) . '7 546' ?
C103 C106 3.552(9) . '7 546' ?
C103 C106 2.707(8) . . ?
C103 H012a 3.903(7) . 5 ?
C103 H012b 3.830(5) . '7 546' ?
C103 H012b 3.338(6) . 5 ?
C103 H012c 3.564(6) . 5 ?
C103 H102 1.999(6) . . ?
C103 H104 2.033(6) . . ?
C103 H105 3.234(7) . . ?
C103 H105 3.956(6) . '7 546' ?
C103 H106 3.984(6) . '7 546' ?
C103 H106 3.657(6) . . ?
C104 C104 4.035(8) . '7 546' ?
C104 C105 4.209(8) . '7 546' ?
C104 C106 3.983(9) . '7 546' ?
C104 C106 2.364(8) . . ?
C104 H012a 3.473(6) . '8 545' ?
C104 H102 3.500(6) . '7 546' ?
C104 H102 3.215(6) . . ?
C104 H103 2.031(7) . . ?
C104 H103 3.904(6) . '7 546' ?
C104 H105 2.032(7) . . ?
C104 H106 3.216(6) . . ?
C105 H012a 3.770(5) . '8 545' ?
C105 H012c 3.331(6) . '3 556' ?
C105 H102 3.550(6) . '7 546' ?
C105 H102 3.651(6) . . ?
C105 H103 3.235(7) . . ?
C105 H103 3.498(6) . '7 546' ?
C105 H104 2.037(6) . . ?
C105 H106 1.991(6) . . ?
C106 H012b 3.567(6) . '3 556' ?
C106 H012c 3.352(6) . '3 556' ?
C106 H102 3.165(6) . . ?
C106 H103 3.341(6) . '7 546' ?
C106 H103 3.656(7) . . ?
C106 H104 3.226(6) . . ?
C106 H105 2.009(5) . . ?
H012a H012b 1.5521(6) . . ?
H012a H012c 1.5518(5) . . ?
H012a H102 2.9050(10) . '5 445' ?
H012a H103 3.5475(12) . '5 445' ?
H012a H104 2.6892(12) . '8 444' ?
H012a H105 3.2923(12) . '8 444' ?
H012b H012c 1.5520(6) . . ?
H012b H102 3.0988(11) . '5 445' ?
H012b H103 3.0177(10) . '5 445' ?
H012b H103 3.0262(14) . '7 546' ?
H012b H106 2.9529(11) . '3 556' ?
H012c H102 2.5376(9) . '5 445' ?
H012c H103 3.5731(12) . '5 445' ?
H012c H104 3.5488(14) . '8 444' ?
H012c H105 3.0410(13) . '3 556' ?
H012c H105 3.4154(11) . '8 444' ?
H012c H106 3.0607(10) . '3 556' ?
H102 H103 2.2953(8) . . ?
H102 H104 3.4952(13) . '7 546' ?
H102 H105 3.5250(15) . '4 554' ?
H102 H105 3.5714(16) . '7 546' ?
H103 H104 2.3440(10) . . ?
H103 H106 3.5513(16) . '7 546' ?
H104 H105 2.3446(11) . . ?
H105 H106 2.2857(8) . . ?
H106 H106 3.3131(17) . '3 556' ?

loop_
_geom_hbond_atom_site_label_D
_geom_hbond_atom_site_label_H
_geom_hbond_atom_site_label_A
_geom_hbond_site_symmetry_D
_geom_hbond_site_symmetry_H
_geom_hbond_site_symmetry_A
_geom_hbond_distance_DH
_geom_hbond_distance_HA
_geom_hbond_distance_DA
_geom_hbond_angle_DHA
_geom_hbond_publ_flag
? ? ? ? ? ? ? ? ? ? ?

loop_
_geom_torsion_atom_site_label_1
_geom_torsion_atom_site_label_2
_geom_torsion_atom_site_label_3
_geom_torsion_atom_site_label_4
_geom_torsion_site_symmetry_1
_geom_torsion_site_symmetry_2
_geom_torsion_site_symmetry_3
_geom_torsion_site_symmetry_4
_geom_torsion
_geom_torsion_publ_flag
? ? ? ? ? ? ? ? ? ?
